data_1527529
loop_
_publ_author_name
'Hoppe, R.'
'Roedder, K.M.'

_publ_section_title
;
 Fluorokomplexe des vierwertigen Cers
;
_journal_name_full 'Zeitschrift fuer Anorganische und Allgemeine Chemie'
_journal_page_first 154
_journal_page_last 160
_journal_volume 313
_journal_year 1961
_chemical_formula_sum 'Ce F7 Na3'
_chemical_name_systematic 'Na3 (Ce F7)'
_space_group_IT_number 139
_symmetry_space_group_name_Hall '-I 4 2'
_symmetry_space_group_name_H-M 'I 4/m m m'
_cell_angle_alpha 90
_cell_angle_beta 90
_cell_angle_gamma 90
_cell_formula_units_Z 2
_cell_length_a 5.45
_cell_length_b 5.45
_cell_length_c 10.8
_cell_volume 320.787
_citation_journal_id_ASTM ZAACAB
_cod_data_source_file Hoppe_ZAACAB_1961_1663.cif
_cod_data_source_block Ce1F7Na3
_cod_original_formula_sum 'Ce1 F7 Na3'
_cod_database_code 1527529

loop_
_symmetry_equiv_pos_as_xyz
x,y,z
-y,x,z
-x,-y,z
y,-x,z
x,-y,-z
y,x,-z
-x,y,-z
-y,-x,-z
-x,-y,-z
y,-x,-z
x,y,-z
-y,x,-z
-x,y,z
-y,-x,z
x,-y,z
y,x,z
x+1/2,y+1/2,z+1/2
-y+1/2,x+1/2,z+1/2
-x+1/2,-y+1/2,z+1/2
y+1/2,-x+1/2,z+1/2
x+1/2,-y+1/2,-z+1/2
y+1/2,x+1/2,-z+1/2
-x+1/2,y+1/2,-z+1/2
-y+1/2,-x+1/2,-z+1/2
-x+1/2,-y+1/2,-z+1/2
y+1/2,-x+1/2,-z+1/2
x+1/2,y+1/2,-z+1/2
-y+1/2,x+1/2,-z+1/2
-x+1/2,y+1/2,z+1/2
-y+1/2,-x+1/2,z+1/2
x+1/2,-y+1/2,z+1/2
y+1/2,x+1/2,z+1/2

loop_
_atom_site_label
_atom_site_type_symbol
_atom_site_fract_x
_atom_site_fract_y
_atom_site_fract_z
_atom_site_occupancy
_atom_site_U_iso_or_equiv
Na2 Na+1 0 0.5 0.25 1 0.0
Ce1 Ce+4 0 0 0 1 0.0
Na1 Na+1 0 0 0.5 1 0.0
F1 F-1 0.25 0.25 0.125 0.875 0.0
